data_7208279
loop_
_publ_author_name
'Hao, Xiang-Rong'
'Wang, Xin-Long'
'Shao, Kui-Zhan'
'Yang, Guang-Sheng'
'Su, Zhong-Min'
'Yuan, Gang'

_publ_section_title
;
 Remarkable solvent-size effects in constructing novel porous
 1,3,5-benzenetricarboxylate metal--organic frameworks
;
_journal_issue 17
_journal_name_full CrystEngComm
_journal_page_first 5596
_journal_paper_doi 10.1039/c2ce25343g
_journal_volume 14
_journal_year 2012
_chemical_formula_moiety Zn11(C9H3O6)6(NO3)4(C6H13NO)9
_chemical_formula_sum 'C108 H135 N13 O57 Zn11'
_chemical_formula_weight 3246.36
_chemical_name_systematic
;
?
;
_space_group_IT_number 221
_symmetry_cell_setting cubic
_symmetry_space_group_name_Hall '-P 4 2 3'
_symmetry_space_group_name_H-M 'P m -3 m'
_atom_sites_solution_hydrogens geom
_atom_sites_solution_primary direct
_atom_sites_solution_secondary difmap
_audit_creation_method SHELXL-97
_cell_angle_alpha 90.000
_cell_angle_beta 90.000
_cell_angle_gamma 90.000
_cell_formula_units_Z 1
_cell_length_a 20.573(5)
_cell_length_b 20.573(5)
_cell_length_c 20.573(5)
_cell_measurement_reflns_used 2586
_cell_measurement_temperature 293(2)
_cell_measurement_theta_max 24.85
_cell_measurement_theta_min 3.52
_cell_volume 8707(4)
_computing_cell_refinement 'SAINT (Bruker, 2004)'
_computing_data_collection 'APEX2 (Bruker, 2004)'
_computing_data_reduction SAINT
_computing_molecular_graphics SHELXTL
_computing_publication_material 'SHELXTL and local programs'
_computing_structure_refinement SHELXTL
_computing_structure_solution 'SHELXTL (Sheldrick, 2001)'
_diffrn_ambient_temperature 293(2)
_diffrn_measured_fraction_theta_full 1.000
_diffrn_measured_fraction_theta_max 1.000
_diffrn_measurement_device_type 'Bruker Smart Apex2 CCD'
_diffrn_measurement_method 'phi and omega scans'
_diffrn_radiation_monochromator graphite
_diffrn_radiation_source 'fine-focus sealed tube'
_diffrn_radiation_type MoK\a
_diffrn_radiation_wavelength 0.71069
_diffrn_reflns_av_R_equivalents 0.1422
_diffrn_reflns_av_sigmaI/netI 0.0446
_diffrn_reflns_limit_h_max 19
_diffrn_reflns_limit_h_min -24
_diffrn_reflns_limit_k_max 24
_diffrn_reflns_limit_k_min -24
_diffrn_reflns_limit_l_max 22
_diffrn_reflns_limit_l_min -24
_diffrn_reflns_number 44723
_diffrn_reflns_theta_full 24.98
_diffrn_reflns_theta_max 24.98
_diffrn_reflns_theta_min 0.99
_diffrn_standards_decay_% 0
_exptl_absorpt_coefficient_mu 0.780
_exptl_absorpt_correction_T_max 0.8534
_exptl_absorpt_correction_T_min 0.8410
_exptl_absorpt_correction_type multi-scan
_exptl_absorpt_process_details '(SADABS; Bruker, 2004)'
_exptl_crystal_colour yellow
_exptl_crystal_density_diffrn 0.619
_exptl_crystal_density_method 'not measured'
_exptl_crystal_description block
_exptl_crystal_F_000 1660
_exptl_crystal_size_max 0.23
_exptl_crystal_size_mid 0.21
_exptl_crystal_size_min 0.21
_platon_squeeze_details
;
;
_refine_diff_density_max 1.248
_refine_diff_density_min -0.407
_refine_diff_density_rms 0.118
_refine_ls_extinction_method none
_refine_ls_goodness_of_fit_ref 1.091
_refine_ls_hydrogen_treatment constr
_refine_ls_matrix_type full
_refine_ls_number_parameters 67
_refine_ls_number_reflns 1582
_refine_ls_number_restraints 108
_refine_ls_restrained_S_all 1.060
_refine_ls_R_factor_all 0.1762
_refine_ls_R_factor_gt 0.1016
_refine_ls_shift/su_max 0.001
_refine_ls_shift/su_mean 0.000
_refine_ls_structure_factor_coef Fsqd
_refine_ls_weighting_details 'calc w=1/[\s^2^(Fo^2^)+(0.2114P)^2^+0.0000P] where P=(Fo^2^+2Fc^2^)/3'
_refine_ls_weighting_scheme calc
_refine_ls_wR_factor_gt 0.2972
_refine_ls_wR_factor_ref 0.3583
_reflns_number_gt 880
_reflns_number_total 1582
_reflns_threshold_expression >2sigma(I)
_cod_data_source_file c2ce25343g.txt
_cod_data_source_block 2
_cod_depositor_comments
;
The following automatic conversions were performed:

'_symmetry_cell_setting' value 'Cubic' changed to 'cubic' according
to /home/saulius/struct/CIF-dictionaries/cif_core.dic dictionary
named 'cif_core.dic' version 2.4.1 from 2010-06-29.

Automatic conversion script
Id: cif_fix_values 1891 2012-01-12 08:04:46Z andrius 
;
_cod_database_code 7208279

loop_
_symmetry_equiv_pos_as_xyz
'x, y, z'
'-x, -y, z'
'x, -y, -z'
'-x, y, -z'
'z, x, y'
'y, z, x'
'-z, -x, y'
'-y, z, -x'
'z, -x, -y'
'-y, -z, x'
'-z, x, -y'
'y, -z, -x'
'-y, -x, -z'
'y, x, -z'
'y, -x, z'
'-y, x, z'
'-x, -z, -y'
'-z, -y, -x'
'x, z, -y'
'-z, y, x'
'x, -z, y'
'z, y, -x'
'-x, z, y'
'z, -y, x'
'-x, -y, -z'
'x, y, -z'
'-x, y, z'
'x, -y, z'
'-z, -x, -y'
'-y, -z, -x'
'z, x, -y'
'y, -z, x'
'-z, x, y'
'y, z, -x'
'z, -x, y'
'-y, z, x'
'y, x, z'
'-y, -x, z'
'-y, x, -z'
'y, -x, -z'
'x, z, y'
'z, y, x'
'-x, -z, y'
'z, -y, -x'
'-x, z, -y'
'-z, -y, x'
'x, -z, -y'
'-z, y, -x'

loop_
_atom_site_label
_atom_site_type_symbol
_atom_site_fract_x
_atom_site_fract_y
_atom_site_fract_z
_atom_site_U_iso_or_equiv
_atom_site_adp_type
_atom_site_occupancy
_atom_site_symmetry_multiplicity
_atom_site_calc_flag
_atom_site_refinement_flags
C1 C 0.3600(8) 1.0000 0.3600(8) 0.092(6) Uani 1 4 d SU
C2 C 0.3341(5) 0.9410(7) 0.3341(5) 0.088(4) Uani 1 2 d SU
H2 H 0.3491 0.9011 0.3491 0.105 Uiso 1 2 calc SR
C3 C 0.2882(4) 0.9430(7) 0.2882(4) 0.085(4) Uani 1 2 d SU
C4 C 0.2651(7) 1.0000 0.2651(7) 0.090(6) Uani 1 4 d SU
H4 H 0.2331 1.0000 0.2331 0.108 Uiso 1 4 calc SR
C5 C 0.4133(6) 1.0000 0.4133(6) 0.087(6) Uani 1 4 d SU
C6 C 0.2610(6) 0.8812(9) 0.2610(6) 0.117(5) Uani 1 2 d SU
O1 O 0.4318(3) 1.0539(5) 0.4318(3) 0.096(3) Uani 1 2 d SU
O2 O 0.2831(3) 0.8283(5) 0.2831(3) 0.104(3) Uani 1 2 d SU
O3 O 0.2186(4) 0.8877(6) 0.2186(4) 0.164(6) Uani 1 2 d SU
O4 O 0.5000 1.1712(10) 0.5000 0.121(8) Uani 1 8 d SU
O5? O 0.3249(3) 0.6751(3) 0.3249(3) 0.086(5) Uani 1 6 d SU
O6? O 0.1088(6) 0.8912(6) 0.1088(6) 0.192(11) Uani 1 6 d SU
Zn1 Zn 0.5000 1.07243(12) 0.5000 0.0723(10) Uani 1 8 d SU
Zn2 Zn 0.26319(8) 0.73681(8) 0.26319(8) 0.0843(11) Uani 1 6 d SU
Zn3 Zn 0.16524(8) 0.83476(8) 0.16524(8) 0.0974(12) Uani 1 6 d SU

loop_
_atom_site_aniso_label
_atom_site_aniso_U_11
_atom_site_aniso_U_22
_atom_site_aniso_U_33
_atom_site_aniso_U_23
_atom_site_aniso_U_13
_atom_site_aniso_U_12
C1 0.087(9) 0.100(15) 0.087(9) 0.000 0.018(11) 0.000
C2 0.096(6) 0.073(8) 0.096(6) -0.008(6) 0.029(9) -0.008(6)
C3 0.080(5) 0.094(10) 0.080(5) -0.016(5) -0.034(8) -0.016(5)
C4 0.082(8) 0.106(16) 0.082(8) 0.000 -0.015(11) 0.000
C5 0.058(7) 0.14(2) 0.058(7) 0.000 -0.017(9) 0.000
C6 0.119(8) 0.113(12) 0.119(8) -0.007(7) -0.045(10) -0.007(7)
O1 0.094(5) 0.100(7) 0.094(5) -0.014(4) -0.032(6) -0.014(4)
O2 0.109(5) 0.093(7) 0.109(5) -0.010(4) -0.021(6) -0.010(4)
O3 0.193(9) 0.106(9) 0.193(9) -0.027(5) -0.098(11) -0.027(5)
O4 0.137(11) 0.088(14) 0.137(11) 0.000 0.000 0.000
O5? 0.086(5) 0.086(5) 0.086(5) 0.042(4) -0.042(4) 0.042(4)
O6? 0.192(11) 0.192(11) 0.192(11) 0.063(9) -0.063(9) 0.063(9)
Zn1 0.0896(15) 0.0377(14) 0.0896(15) 0.000 0.000 0.000
Zn2 0.0843(11) 0.0843(11) 0.0843(11) 0.0017(9) -0.0017(9) 0.0017(9)
Zn3 0.0974(12) 0.0974(12) 0.0974(12) 0.0096(9) -0.0096(9) 0.0096(9)

loop_
_atom_type_symbol
_atom_type_description
_atom_type_scat_dispersion_real
_atom_type_scat_dispersion_imag
_atom_type_scat_source
C C 0.0033 0.0016 'International Tables Vol C Tables 4.2.6.8 and 6.1.1.4'
H H 0.0000 0.0000 'International Tables Vol C Tables 4.2.6.8 and 6.1.1.4'
N N 0.0061 0.0033 'International Tables Vol C Tables 4.2.6.8 and 6.1.1.4'
O O 0.0106 0.0060 'International Tables Vol C Tables 4.2.6.8 and 6.1.1.4'
Zn Zn 0.2839 1.4301 'International Tables Vol C Tables 4.2.6.8 and 6.1.1.4'

loop_
_geom_angle_atom_site_label_1
_geom_angle_atom_site_label_2
_geom_angle_atom_site_label_3
_geom_angle
_geom_angle_site_symmetry_1
_geom_angle_site_symmetry_3
C2 C1 C2 116(2) . 28_575
C2 C1 C5 121.9(10) . .
C2 C1 C5 121.9(10) 28_575 .
C3 C2 C1 120.1(15) . .
C3 C2 H2 120.0 . .
C1 C2 H2 120.0 . .
C2 C3 C4 121.6(15) . .
C2 C3 C6 120.0(15) . .
C4 C3 C6 118.3(14) . .
C3 C4 C3 120.4(19) 28_575 .
C3 C4 H4 119.8 28_575 .
C3 C4 H4 119.8 . .
O1 C5 O1 128.1(18) . 28_575
O1 C5 C1 115.9(9) . .
O1 C5 C1 115.9(9) 28_575 .
O3 C6 O2 126.8(17) . .
O3 C6 C3 115.6(17) . .
O2 C6 C3 117.6(15) . .
C5 O1 Zn1 126.8(11) . .
C6 O2 Zn2 132.4(11) . .
C6 O3 Zn3 138.7(13) . .
O1 Zn1 O1 158.3(6) . 4_656
O1 Zn1 O1 87.97(11) . 26_556
O1 Zn1 O1 87.97(11) 4_656 26_556
O1 Zn1 O1 87.97(11) . 27_655
O1 Zn1 O1 87.97(11) 4_656 27_655
O1 Zn1 O1 158.3(6) 26_556 27_655
O1 Zn1 O4 100.9(3) . .
O1 Zn1 O4 100.9(3) 4_656 .
O1 Zn1 O4 100.9(3) 26_556 .
O1 Zn1 O4 100.9(3) 27_655 .
O1 Zn1 Zn1 79.1(3) . 25_676
O1 Zn1 Zn1 79.1(3) 4_656 25_676
O1 Zn1 Zn1 79.1(3) 26_556 25_676
O1 Zn1 Zn1 79.1(3) 27_655 25_676
O4 Zn1 Zn1 180.000(3) . 25_676
O2 Zn2 O2 110.7(3) . 9_566
O2 Zn2 O2 110.7(3) . 10_665
O2 Zn2 O2 110.7(3) 9_566 10_665
O2 Zn2 O5? 108.2(3) . .
O2 Zn2 O5? 108.2(3) 9_566 .
O2 Zn2 O5? 108.2(3) 10_665 .
O3 Zn3 O3 109.3(4) . 10_665
O3 Zn3 O3 109.3(4) . 9_566
O3 Zn3 O3 109.3(4) 10_665 9_566
O3 Zn3 O6? 109.6(4) . .
O3 Zn3 O6? 109.6(4) 10_665 .
O3 Zn3 O6? 109.6(4) 9_566 .

loop_
_geom_bond_atom_site_label_1
_geom_bond_atom_site_label_2
_geom_bond_distance
_geom_bond_site_symmetry_2
C1 C2 1.430(17) .
C1 C2 1.430(17) 28_575
C1 C5 1.55(3) .
C2 C3 1.335(18) .
C2 H2 0.9300 .
C3 C4 1.351(16) .
C3 C6 1.50(2) .
C4 C3 1.351(16) 28_575
C4 H4 0.9300 .
C5 O1 1.234(11) .
C5 O1 1.234(11) 28_575
C6 O3 1.242(19) .
C6 O2 1.26(2) .
O1 Zn1 2.019(9) .
O2 Zn2 1.969(11) .
O3 Zn3 1.896(11) .
O4 Zn1 2.03(2) .
O5? Zn2 2.200(11) .
O6? Zn3 2.01(2) .
Zn1 O1 2.019(9) 4_656
Zn1 O1 2.019(9) 26_556
Zn1 O1 2.019(9) 27_655
Zn1 Zn1 2.980(5) 25_676
Zn2 O2 1.969(11) 9_566
Zn2 O2 1.969(11) 10_665
Zn3 O3 1.896(11) 10_665
Zn3 O3 1.896(11) 9_566

loop_
_geom_torsion_atom_site_label_1
_geom_torsion_atom_site_label_2
_geom_torsion_atom_site_label_3
_geom_torsion_atom_site_label_4
_geom_torsion
_geom_torsion_site_symmetry_1
_geom_torsion_site_symmetry_4
C2 C1 C2 C3 0.000(6) 28_575 .
C5 C1 C2 C3 180.000(4) . .
C1 C2 C3 C4 0.000(6) . .
C1 C2 C3 C6 180.000(4) . .
C2 C3 C4 C3 0.000(7) . 28_575
C6 C3 C4 C3 180.000(4) . 28_575
C2 C1 C5 O1 180.000(3) . .
C2 C1 C5 O1 0.000(6) 28_575 .
C2 C1 C5 O1 0.000(6) . 28_575
C2 C1 C5 O1 180.000(3) 28_575 28_575
C2 C3 C6 O3 180.000(4) . .
C4 C3 C6 O3 0.000(6) . .
C2 C3 C6 O2 0.000(5) . .
C4 C3 C6 O2 180.000(4) . .
O1 C5 O1 Zn1 0.000(6) 28_575 .
C1 C5 O1 Zn1 180.000(2) . .
O3 C6 O2 Zn2 0.000(6) . .
C3 C6 O2 Zn2 180.000(4) . .
O2 C6 O3 Zn3 0.000(8) . .
C3 C6 O3 Zn3 180.000(3) . .
C5 O1 Zn1 O1 0.000(3) . 4_656
C5 O1 Zn1 O1 -79.3(3) . 26_556
C5 O1 Zn1 O1 79.3(3) . 27_655
C5 O1 Zn1 O4 180.000(4) . .
C5 O1 Zn1 Zn1 0.000(3) . 25_676
C6 O2 Zn2 O2 61.6(4) . 9_566
C6 O2 Zn2 O2 -61.6(4) . 10_665
C6 O2 Zn2 O5? 180.000(3) . .
C6 O3 Zn3 O3 59.8(5) . 10_665
C6 O3 Zn3 O3 -59.8(5) . 9_566
C6 O3 Zn3 O6? 180.000(4) . .

loop_
_platon_squeeze_void_nr
_platon_squeeze_void_average_x
_platon_squeeze_void_average_y
_platon_squeeze_void_average_z
_platon_squeeze_void_volume
_platon_squeeze_void_count_electrons
_platon_squeeze_void_content
1 -0.022 -0.009 -0.007 5951 1474 ' '
